data_4121602
loop_
_publ_author_name
'Elsaidi, Sameh K.'
'Mohamed, Mona H.'
'Wojtas, Lukasz'
'Chanthapally, Anjana'
'Pham, Tony'
'Space, Brian'
'Vittal, Jagadese J.'
'Zaworotko, Michael J.'

_publ_section_title
;
 Putting the Squeeze on CH4 and CO2 through Control over Interpenetration
 in Diamondoid Nets.
;
_journal_issue 13
_journal_name_full 'Journal of the American Chemical Society'
_journal_page_first 5072
_journal_page_last 5077
_journal_paper_doi 10.1021/ja500005k
_journal_volume 136
_journal_year 2014
_chemical_formula_sum 'C31 H27 N3 O5 Zn'
_chemical_formula_weight 586.93
_chemical_name_systematic
; 
 ? 
;
_space_group_IT_number 9
_symmetry_cell_setting monoclinic
_symmetry_space_group_name_Hall 'C -2yc'
_symmetry_space_group_name_H-M 'C 1 c 1'
_atom_sites_solution_hydrogens geom
_atom_sites_solution_primary direct
_atom_sites_solution_secondary difmap
_audit_creation_method SHELXL-97
_cell_angle_alpha 90.00
_cell_angle_beta 98.878(3)
_cell_angle_gamma 90.00
_cell_formula_units_Z 4
_cell_length_a 13.4836(11)
_cell_length_b 24.964(2)
_cell_length_c 8.3985(7)
_cell_measurement_reflns_used 593
_cell_measurement_temperature 100(2)
_cell_measurement_theta_max 19.93
_cell_measurement_theta_min 2.81
_cell_volume 2793.1(4)
_computing_cell_refinement 'Bruker SMART'
_computing_data_collection 'Bruker SMART'
_computing_data_reduction 'Bruker SAINT'
_computing_molecular_graphics 'Bruker SHELXTL'
_computing_publication_material 'Bruker SHELXTL'
_computing_structure_refinement 'SHELXL-97 (Sheldrick, 1997)'
_computing_structure_solution 'SHELXS-97 (Sheldrick, 1990)'
_diffrn_ambient_temperature 100(2)
_diffrn_measured_fraction_theta_full 0.999
_diffrn_measured_fraction_theta_max 0.999
_diffrn_measurement_device_type 'CCD area detector'
_diffrn_measurement_method 'phi and omega scans'
_diffrn_radiation_monochromator graphite
_diffrn_radiation_source 'fine-focus sealed tube'
_diffrn_radiation_type MoK\a
_diffrn_radiation_wavelength 0.71073
_diffrn_reflns_av_R_equivalents 0.0541
_diffrn_reflns_av_sigmaI/netI 0.1178
_diffrn_reflns_limit_h_max 17
_diffrn_reflns_limit_h_min -17
_diffrn_reflns_limit_k_max 24
_diffrn_reflns_limit_k_min -32
_diffrn_reflns_limit_l_max 10
_diffrn_reflns_limit_l_min -10
_diffrn_reflns_number 9935
_diffrn_reflns_theta_full 27.49
_diffrn_reflns_theta_max 27.49
_diffrn_reflns_theta_min 1.73
_exptl_absorpt_coefficient_mu 0.924
_exptl_absorpt_correction_T_max 0.9297
_exptl_absorpt_correction_T_min 0.7087
_exptl_absorpt_correction_type multi-scan
_exptl_absorpt_process_details 'Sadabs, (Sheldrick 2001)'
_exptl_crystal_colour Colourless
_exptl_crystal_density_diffrn 1.396
_exptl_crystal_density_meas ?
_exptl_crystal_density_method 'not measured'
_exptl_crystal_description Rod
_exptl_crystal_F_000 1216
_exptl_crystal_size_max 0.40
_exptl_crystal_size_mid 0.10
_exptl_crystal_size_min 0.08
_refine_diff_density_max 0.888
_refine_diff_density_min -0.412
_refine_diff_density_rms 0.101
_refine_ls_abs_structure_details 'Flack H D (1983), Acta Cryst. A39, 876-881'
_refine_ls_abs_structure_Flack 0.019(18)
_refine_ls_extinction_method none
_refine_ls_goodness_of_fit_ref 1.020
_refine_ls_hydrogen_treatment constr
_refine_ls_matrix_type full
_refine_ls_number_parameters 363
_refine_ls_number_reflns 5811
_refine_ls_number_restraints 32
_refine_ls_restrained_S_all 1.033
_refine_ls_R_factor_all 0.0905
_refine_ls_R_factor_gt 0.0673
_refine_ls_shift/su_max 0.000
_refine_ls_shift/su_mean 0.000
_refine_ls_structure_factor_coef Fsqd
_refine_ls_weighting_details 'calc w=1/[\s^2^(Fo^2^)+(0.0651P)^2^+0.0000P] where P=(Fo^2^+2Fc^2^)/3'
_refine_ls_weighting_scheme calc
_refine_ls_wR_factor_gt 0.1409
_refine_ls_wR_factor_ref 0.1552
_reflns_number_gt 4548
_reflns_number_total 5811
_reflns_threshold_expression >2sigma(I)
_cod_data_source_file ja500005k_si_008.cif
_cod_data_source_block dia-7i-1-Zn
_cod_depositor_comments
;
The following automatic conversions were performed:

'_symmetry_cell_setting' value 'Monoclinic' changed to 'monoclinic'
according to
/usr/data/users/saulius/automatic-downloads/current/ACS/lib/dictionaries/cif_core.dic
dictionary named 'cif_core.dic' version 2.4.2 from
2011-04-26.

'_exptl_absorpt_correction_type' value 'Multi-scan'
changed to 'multi-scan' according to
/usr/data/users/saulius/automatic-downloads/current/ACS/lib/dictionaries/cif_core.dic
dictionary named 'cif_core.dic' version 2.4.2 from 2011-04-26.

Automatic conversion script
Id: cif_fix_values 2281 2013-09-26 08:29:07Z andrius 

The following automatic conversions were performed:

'_exptl_crystal_density_meas' value 'Not measured' was changed to '?'
- the value is perceived as not measured.

Automatic conversion script
Id: cif_fix_values 3008 2015-01-20 13:52:24Z robertas 
;
_cod_original_sg_symbol_H-M Cc
_cod_database_code 4121602

loop_
_symmetry_equiv_pos_as_xyz
'x, y, z'
'x, -y, z+1/2'
'x+1/2, y+1/2, z'
'x+1/2, -y+1/2, z+1/2'

loop_
_atom_site_label
_atom_site_type_symbol
_atom_site_fract_x
_atom_site_fract_y
_atom_site_fract_z
_atom_site_U_iso_or_equiv
_atom_site_adp_type
_atom_site_occupancy
_atom_site_symmetry_multiplicity
_atom_site_calc_flag
_atom_site_refinement_flags
Zn1 Zn 0.70009(5) 0.09117(2) 0.30357(7) 0.01861(16) Uani 1 1 d .
O1 O 0.6055(3) 0.02981(18) 0.3472(5) 0.0260(11) Uani 1 1 d .
O2 O 0.5413(3) 0.11045(19) 0.3428(5) 0.0307(11) Uani 1 1 d .
O3 O 0.7617(4) 0.1191(2) 0.5146(6) 0.0313(13) Uani 1 1 d .
O4 O 0.7958(4) 0.1911(2) 0.3788(6) 0.0451(13) Uani 1 1 d .
O5 O 0.5846(5) 0.3451(3) 0.0164(11) 0.078(2) Uani 1 1 d U
N1 N -0.1739(4) -0.0525(2) 0.7467(6) 0.0218(13) Uani 1 1 d .
N2 N 1.1590(4) 0.3724(2) 1.5839(6) 0.0209(13) Uani 1 1 d .
N3 N 0.6782(5) 0.3257(3) 0.2603(10) 0.063(2) Uani 1 1 d U
C1 C 0.5323(5) 0.0612(3) 0.3667(8) 0.0214(14) Uani 1 1 d .
C2 C 0.4395(5) 0.0398(3) 0.4183(8) 0.0255(14) Uani 1 1 d .
C3 C 0.4289(5) -0.0146(3) 0.4472(10) 0.042(2) Uani 1 1 d .
H3 H 0.4799 -0.0392 0.4301 0.050 Uiso 1 1 calc R
C4 C 0.3411(6) -0.0326(3) 0.5023(10) 0.0395(19) Uani 1 1 d .
H4 H 0.3347 -0.0695 0.5267 0.047 Uiso 1 1 calc R
C5 C 0.2644(6) 0.0022(3) 0.5215(9) 0.0345(19) Uani 1 1 d .
C6 C 0.2775(5) 0.0569(3) 0.4907(9) 0.0367(17) Uani 1 1 d .
H6 H 0.2263 0.0816 0.5058 0.044 Uiso 1 1 calc R
C7 C 0.3635(5) 0.0750(3) 0.4390(9) 0.0350(17) Uani 1 1 d .
H7 H 0.3706 0.1121 0.4174 0.042 Uiso 1 1 calc R
C8 C 0.1738(6) -0.0177(3) 0.5798(9) 0.0378(19) Uani 1 1 d .
H8 H 0.1740 -0.0545 0.6090 0.045 Uiso 1 1 calc R
C9 C 0.0924(5) 0.0097(3) 0.5962(9) 0.0311(17) Uani 1 1 d .
H9 H 0.0923 0.0467 0.5692 0.037 Uiso 1 1 calc R
C10 C 0.0026(5) -0.0110(3) 0.6516(8) 0.0259(14) Uani 1 1 d .
C11 C -0.0018(5) -0.0632(3) 0.7157(9) 0.0314(16) Uani 1 1 d .
H11 H 0.0558 -0.0856 0.7277 0.038 Uiso 1 1 calc R
C12 C -0.0894(5) -0.0813(3) 0.7606(8) 0.0271(15) Uani 1 1 d .
H12 H -0.0901 -0.1164 0.8040 0.032 Uiso 1 1 calc R
C13 C -0.1694(5) -0.0024(3) 0.6903(8) 0.0282(15) Uani 1 1 d .
H13 H -0.2279 0.0193 0.6821 0.034 Uiso 1 1 calc R
C14 C -0.0832(5) 0.0195(3) 0.6433(8) 0.0278(14) Uani 1 1 d .
H14 H -0.0837 0.0554 0.6056 0.033 Uiso 1 1 calc R
C15 C 0.7970(5) 0.1658(3) 0.5082(9) 0.0303(17) Uani 1 1 d .
C16 C 0.8458(5) 0.1904(3) 0.6633(8) 0.0282(16) Uani 1 1 d .
C17 C 0.8903(5) 0.2408(3) 0.6660(9) 0.0339(16) Uani 1 1 d .
H17 H 0.8891 0.2600 0.5680 0.041 Uiso 1 1 calc R
C18 C 0.9358(5) 0.2631(3) 0.8074(8) 0.0319(15) Uani 1 1 d .
H18 H 0.9672 0.2971 0.8057 0.038 Uiso 1 1 calc R
C19 C 0.9368(5) 0.2368(3) 0.9535(9) 0.0317(17) Uani 1 1 d .
C20 C 0.8900(6) 0.1872(3) 0.9522(9) 0.0345(19) Uani 1 1 d .
H20 H 0.8885 0.1690 1.0511 0.041 Uiso 1 1 calc R
C21 C 0.8457(5) 0.1640(3) 0.8100(9) 0.0323(19) Uani 1 1 d .
H21 H 0.8148 0.1298 0.8116 0.039 Uiso 1 1 calc R
C22 C 0.9845(5) 0.2579(3) 1.1115(9) 0.0305(17) Uani 1 1 d .
H22 H 0.9815 0.2365 1.2042 0.037 Uiso 1 1 calc R
C23 C 1.0309(5) 0.3045(3) 1.1319(9) 0.0295(17) Uani 1 1 d .
H23 H 1.0361 0.3252 1.0386 0.035 Uiso 1 1 calc R
C24 C 1.0758(5) 0.3268(3) 1.2915(9) 0.0283(17) Uani 1 1 d .
C25 C 1.1027(5) 0.3804(3) 1.3010(8) 0.0301(15) Uani 1 1 d .
H25 H 1.0930 0.4025 1.2079 0.036 Uiso 1 1 calc R
C26 C 1.1440(5) 0.4008(2) 1.4497(7) 0.0252(13) Uani 1 1 d .
H26 H 1.1628 0.4375 1.4556 0.030 Uiso 1 1 calc R
C27 C 1.1332(5) 0.3204(3) 1.5751(8) 0.0295(15) Uani 1 1 d .
H27 H 1.1446 0.2992 1.6701 0.035 Uiso 1 1 calc R
C28 C 1.0903(5) 0.2968(3) 1.4318(9) 0.0312(17) Uani 1 1 d .
H28 H 1.0709 0.2602 1.4297 0.037 Uiso 1 1 calc R
C29 C 0.5965(8) 0.3420(4) 0.1648(14) 0.071(3) Uani 1 1 d U
H29 H 0.5413 0.3525 0.2157 0.085 Uiso 1 1 calc R
C30 C 0.7703(7) 0.3115(4) 0.1977(15) 0.080(3) Uani 1 1 d U
H30A H 0.7562 0.3092 0.0799 0.120 Uiso 1 1 calc R
H30B H 0.7948 0.2768 0.2420 0.120 Uiso 1 1 calc R
H30C H 0.8215 0.3390 0.2295 0.120 Uiso 1 1 calc R
C31 C 0.6825(9) 0.3213(4) 0.4359(14) 0.082(3) Uani 1 1 d U
H31A H 0.6168 0.3303 0.4647 0.124 Uiso 1 1 calc R
H31B H 0.7332 0.3461 0.4899 0.124 Uiso 1 1 calc R
H31C H 0.7003 0.2845 0.4701 0.124 Uiso 1 1 calc R

loop_
_atom_site_aniso_label
_atom_site_aniso_U_11
_atom_site_aniso_U_22
_atom_site_aniso_U_33
_atom_site_aniso_U_23
_atom_site_aniso_U_13
_atom_site_aniso_U_12
Zn1 0.0154(3) 0.0211(3) 0.0203(3) 0.0016(4) 0.0056(2) -0.0007(4)
O1 0.021(2) 0.024(3) 0.036(3) 0.007(2) 0.011(2) 0.0042(19)
O2 0.029(2) 0.027(3) 0.040(3) 0.001(2) 0.015(2) -0.002(2)
O3 0.022(2) 0.031(3) 0.041(3) -0.010(2) 0.006(2) -0.003(2)
O4 0.060(4) 0.036(3) 0.034(3) -0.003(2) -0.011(3) 0.000(3)
O5 0.055(4) 0.055(4) 0.125(5) 0.019(4) 0.018(4) -0.001(3)
N1 0.018(3) 0.025(3) 0.024(3) -0.003(2) 0.008(2) -0.005(2)
N2 0.018(3) 0.029(3) 0.016(3) -0.002(2) 0.006(2) 0.001(2)
N3 0.050(4) 0.051(3) 0.088(5) 0.012(3) 0.012(3) 0.001(3)
C1 0.012(3) 0.026(4) 0.027(3) 0.001(3) 0.005(3) -0.003(3)
C2 0.019(3) 0.029(4) 0.027(3) 0.001(3) 0.001(3) 0.002(3)
C3 0.026(4) 0.032(4) 0.072(6) 0.008(4) 0.022(4) 0.009(3)
C4 0.041(5) 0.017(4) 0.066(5) 0.006(3) 0.026(4) -0.007(3)
C5 0.030(4) 0.037(5) 0.040(4) 0.006(3) 0.016(4) -0.006(4)
C6 0.031(4) 0.027(4) 0.055(5) -0.007(3) 0.016(3) 0.000(3)
C7 0.034(4) 0.020(4) 0.055(5) -0.001(3) 0.018(4) -0.006(3)
C8 0.040(4) 0.031(4) 0.045(5) 0.002(3) 0.018(4) -0.010(3)
C9 0.029(4) 0.030(4) 0.034(4) -0.002(3) 0.005(3) -0.006(3)
C10 0.021(3) 0.024(4) 0.033(4) 0.001(3) 0.006(3) -0.008(3)
C11 0.020(4) 0.028(4) 0.048(5) -0.006(3) 0.013(3) 0.006(3)
C12 0.026(4) 0.022(4) 0.035(4) 0.006(3) 0.010(3) 0.007(3)
C13 0.023(3) 0.030(4) 0.032(4) 0.001(3) 0.004(3) -0.001(3)
C14 0.030(4) 0.027(4) 0.026(3) 0.000(3) 0.004(3) 0.003(3)
C15 0.025(4) 0.024(4) 0.040(4) -0.010(3) -0.001(3) 0.012(3)
C16 0.018(3) 0.037(4) 0.029(4) -0.005(3) 0.002(3) 0.000(3)
C17 0.038(4) 0.028(4) 0.037(4) -0.002(3) 0.012(3) -0.002(3)
C18 0.038(4) 0.024(4) 0.035(4) -0.006(3) 0.010(3) -0.006(3)
C19 0.026(4) 0.037(4) 0.034(4) -0.011(3) 0.010(3) -0.002(3)
C20 0.027(4) 0.055(5) 0.021(4) 0.000(3) 0.003(3) -0.008(4)
C21 0.029(4) 0.033(5) 0.035(4) 0.000(3) 0.004(3) -0.004(3)
C22 0.024(3) 0.042(4) 0.027(4) 0.003(3) 0.008(3) 0.007(3)
C23 0.022(3) 0.037(4) 0.031(4) -0.001(3) 0.005(3) -0.001(3)
C24 0.017(3) 0.040(5) 0.027(4) -0.008(3) 0.001(3) 0.002(3)
C25 0.028(4) 0.035(4) 0.027(3) 0.006(3) 0.003(3) 0.000(3)
C26 0.027(3) 0.022(3) 0.027(3) 0.001(3) 0.007(3) 0.002(3)
C27 0.036(4) 0.029(4) 0.021(3) 0.003(3) 0.000(3) -0.002(3)
C28 0.036(4) 0.022(4) 0.037(4) -0.003(3) 0.011(3) -0.003(3)
C29 0.058(4) 0.063(4) 0.090(5) 0.004(4) 0.005(4) -0.003(4)
C30 0.056(5) 0.069(6) 0.117(7) 0.022(5) 0.022(5) 0.017(4)
C31 0.077(6) 0.062(6) 0.109(7) -0.007(5) 0.017(5) 0.006(5)

loop_
_atom_type_symbol
_atom_type_description
_atom_type_scat_dispersion_real
_atom_type_scat_dispersion_imag
_atom_type_scat_source
C C 0.0033 0.0016 'International Tables Vol C Tables 4.2.6.8 and 6.1.1.4'
H H 0.0000 0.0000 'International Tables Vol C Tables 4.2.6.8 and 6.1.1.4'
N N 0.0061 0.0033 'International Tables Vol C Tables 4.2.6.8 and 6.1.1.4'
O O 0.0106 0.0060 'International Tables Vol C Tables 4.2.6.8 and 6.1.1.4'
Zn Zn 0.2839 1.4301 'International Tables Vol C Tables 4.2.6.8 and 6.1.1.4'

loop_
_geom_angle_atom_site_label_1
_geom_angle_atom_site_label_2
_geom_angle_atom_site_label_3
_geom_angle
_geom_angle_site_symmetry_1
_geom_angle_site_symmetry_3
O3 Zn1 N2 132.10(19) . 4_453
O3 Zn1 O1 106.9(2) . .
N2 Zn1 O1 113.6(2) 4_453 .
O3 Zn1 N1 97.2(2) . 2_654
N2 Zn1 N1 96.7(2) 4_453 2_654
O1 Zn1 N1 104.3(2) . 2_654
O3 Zn1 O2 94.07(18) . .
N2 Zn1 O2 84.67(18) 4_453 .
O1 Zn1 O2 60.54(16) . .
N1 Zn1 O2 163.4(2) 2_654 .
O3 Zn1 C1 100.6(2) . .
N2 Zn1 C1 101.2(2) 4_453 .
O1 Zn1 C1 30.78(19) . .
N1 Zn1 C1 134.9(2) 2_654 .
O2 Zn1 C1 29.82(19) . .
C1 O1 Zn1 94.4(4) . .
C1 O2 Zn1 86.1(4) . .
C15 O3 Zn1 113.5(5) . .
C12 N1 C13 116.6(5) . .
C12 N1 Zn1 116.6(5) . 2_455
C13 N1 Zn1 126.7(4) . 2_455
C26 N2 C27 117.8(6) . .
C26 N2 Zn1 120.9(5) . 4_556
C27 N2 Zn1 120.6(5) . 4_556
C29 N3 C30 122.0(10) . .
C29 N3 C31 122.0(10) . .
C30 N3 C31 115.9(8) . .
O2 C1 O1 118.7(5) . .
O2 C1 C2 120.4(6) . .
O1 C1 C2 120.9(6) . .
O2 C1 Zn1 64.1(3) . .
O1 C1 Zn1 54.8(3) . .
C2 C1 Zn1 173.6(5) . .
C7 C2 C3 120.0(6) . .
C7 C2 C1 118.8(6) . .
C3 C2 C1 121.2(6) . .
C2 C3 C4 118.9(7) . .
C5 C4 C3 121.4(7) . .
C4 C5 C6 118.1(6) . .
C4 C5 C8 120.2(7) . .
C6 C5 C8 121.7(7) . .
C7 C6 C5 121.0(6) . .
C6 C7 C2 120.5(6) . .
C9 C8 C5 127.3(8) . .
C8 C9 C10 126.5(7) . .
C14 C10 C11 116.3(6) . .
C14 C10 C9 121.4(6) . .
C11 C10 C9 122.2(7) . .
C12 C11 C10 119.8(6) . .
N1 C12 C11 123.8(6) . .
N1 C13 C14 123.3(6) . .
C10 C14 C13 120.0(6) . .
O4 C15 O3 123.1(7) . .
O4 C15 C16 119.4(7) . .
O3 C15 C16 117.4(7) . .
C17 C16 C21 118.2(7) . .
C17 C16 C15 121.0(7) . .
C21 C16 C15 120.8(7) . .
C18 C17 C16 121.1(7) . .
C17 C18 C19 121.0(6) . .
C20 C19 C18 118.1(7) . .
C20 C19 C22 117.3(7) . .
C18 C19 C22 124.6(6) . .
C21 C20 C19 121.2(7) . .
C20 C21 C16 120.3(8) . .
C23 C22 C19 124.2(7) . .
C22 C23 C24 124.4(7) . .
C25 C24 C28 118.2(7) . .
C25 C24 C23 118.7(7) . .
C28 C24 C23 123.1(7) . .
C26 C25 C24 118.2(6) . .
N2 C26 C25 124.1(6) . .
N2 C27 C28 122.0(7) . .
C27 C28 C24 119.6(7) . .
O5 C29 N3 126.7(11) . .

loop_
_geom_bond_atom_site_label_1
_geom_bond_atom_site_label_2
_geom_bond_distance
_geom_bond_site_symmetry_2
Zn1 O3 1.965(5) .
Zn1 N2 2.054(6) 4_453
Zn1 O1 2.062(4) .
Zn1 N1 2.073(5) 2_654
Zn1 O2 2.268(4) .
Zn1 C1 2.516(6) .
O1 C1 1.291(7) .
O2 C1 1.254(8) .
O3 C15 1.263(9) .
O4 C15 1.255(9) .
O5 C29 1.234(13) .
N1 C12 1.337(8) .
N1 C13 1.342(8) .
N1 Zn1 2.073(5) 2_455
N2 C26 1.321(8) .
N2 C27 1.343(9) .
N2 Zn1 2.054(6) 4_556
N3 C29 1.323(11) .
N3 C30 1.464(11) .
N3 C31 1.472(13) .
C1 C2 1.485(8) .
C2 C7 1.382(9) .
C2 C3 1.390(10) .
C3 C4 1.409(9) .
C4 C5 1.379(10) .
C5 C6 1.406(10) .
C5 C8 1.471(10) .
C6 C7 1.376(9) .
C8 C9 1.319(10) .
C9 C10 1.457(9) .
C10 C14 1.377(9) .
C10 C11 1.415(10) .
C11 C12 1.371(9) .
C13 C14 1.396(8) .
C15 C16 1.498(10) .
C16 C17 1.391(10) .
C16 C21 1.398(10) .
C17 C18 1.369(9) .
C18 C19 1.390(10) .
C19 C20 1.389(11) .
C19 C22 1.479(9) .
C20 C21 1.379(11) .
C22 C23 1.319(10) .
C23 C24 1.492(11) .
C24 C25 1.384(10) .
C24 C28 1.385(11) .
C25 C26 1.384(9) .
C27 C28 1.384(10) .
